data_2237499
loop_
_publ_author_name
'Abdel-Wahab, Bakr F.'
'Mohamed, Hanan A.'
'Ng, Seik Weng'
'Tiekink, Edward R. T.'

_publ_section_title
;
 3-(4-Chlorophenyl)-5-(4-fluorophenyl)-4,5-dihydro-1<i>H</i>-pyrazole-1-carbothioamide
;
_journal_coeditor_code HG5293
_journal_issue 3
_journal_name_full 'Acta Crystallographica Section E'
_journal_page_first o414
_journal_page_last o415
_journal_paper_doi 10.1107/S1600536813004492
_journal_volume 69
_journal_year 2013
_chemical_formula_iupac 'C16 H13 Cl F N3 S'
_chemical_formula_moiety 'C16 H13 Cl F N3 S'
_chemical_formula_sum 'C16 H13 Cl F N3 S'
_chemical_formula_weight 333.80
_chemical_name_systematic 3-(4-Chlorophenyl)-5-(4-fluorophenyl)-4,5-dihydro-1<i>H</i>-pyrazole-1-carbothioamide
_space_group_IT_number 14
_symmetry_cell_setting monoclinic
_symmetry_space_group_name_Hall '-P 2ybc'
_symmetry_space_group_name_H-M 'P 1 21/c 1'
_atom_sites_solution_hydrogens geom
_atom_sites_solution_primary direct
_atom_sites_solution_secondary difmap
_audit_creation_method SHELXL-97
_cell_angle_alpha 90.00
_cell_angle_beta 103.850(6)
_cell_angle_gamma 90.00
_cell_formula_units_Z 4
_cell_length_a 14.5402(9)
_cell_length_b 11.2700(8)
_cell_length_c 9.5169(6)
_cell_measurement_reflns_used 2717
_cell_measurement_temperature 295(2)
_cell_measurement_theta_max 27.4985
_cell_measurement_theta_min 2.8449
_cell_volume 1514.17(18)
_computing_cell_refinement 'CrysAlis PRO (Agilent, 2011)'
_computing_data_collection 'CrysAlis PRO (Agilent, 2011)'
_computing_data_reduction 'CrysAlis PRO (Agilent, 2011)'
_computing_molecular_graphics
;
ORTEP-3 for Windows (Farrugia, 2012) and DIAMOND (Brandenburg,
2006)
;
_computing_publication_material 'publCIF (Westrip, 2010)'
_computing_structure_refinement 'SHELXL97 (Sheldrick, 2008)'
_computing_structure_solution 'SHELXS97 (Sheldrick, 2008)'
_diffrn_ambient_temperature 295(2)
_diffrn_detector_area_resol_mean 10.4041
_diffrn_measured_fraction_theta_full 0.999
_diffrn_measured_fraction_theta_max 0.999
_diffrn_measurement_device_type 'Agilent SuperNova Dual diffractometer with an Atlas detector'
_diffrn_measurement_method '\w scan'
_diffrn_radiation_monochromator Mirror
_diffrn_radiation_source 'SuperNova (Mo) X-ray Source'
_diffrn_radiation_type MoK\a
_diffrn_radiation_wavelength 0.71073
_diffrn_reflns_av_R_equivalents 0.0306
_diffrn_reflns_av_sigmaI/netI 0.0365
_diffrn_reflns_limit_h_max 18
_diffrn_reflns_limit_h_min -15
_diffrn_reflns_limit_k_max 11
_diffrn_reflns_limit_k_min -14
_diffrn_reflns_limit_l_max 12
_diffrn_reflns_limit_l_min -12
_diffrn_reflns_number 10191
_diffrn_reflns_theta_full 27.49
_diffrn_reflns_theta_max 27.49
_diffrn_reflns_theta_min 2.85
_diffrn_standards_decay_% 0
_diffrn_standards_interval_count 0
_diffrn_standards_interval_time 0
_diffrn_standards_number 0
_exptl_absorpt_coefficient_mu 0.400
_exptl_absorpt_correction_T_max 1.00000
_exptl_absorpt_correction_T_min 0.89813
_exptl_absorpt_correction_type multi-scan
_exptl_absorpt_process_details '(CrysAlis PRO; Agilent, 2011)'
_exptl_crystal_colour colourless
_exptl_crystal_density_diffrn 1.464
_exptl_crystal_density_method 'not measured'
_exptl_crystal_description prism
_exptl_crystal_F_000 688
_exptl_crystal_size_max 0.40
_exptl_crystal_size_mid 0.30
_exptl_crystal_size_min 0.20
_refine_diff_density_max 0.190
_refine_diff_density_min -0.282
_refine_ls_extinction_method none
_refine_ls_goodness_of_fit_ref 1.014
_refine_ls_hydrogen_treatment constr
_refine_ls_matrix_type full
_refine_ls_number_parameters 199
_refine_ls_number_reflns 3478
_refine_ls_number_restraints 0
_refine_ls_restrained_S_all 1.014
_refine_ls_R_factor_all 0.0622
_refine_ls_R_factor_gt 0.0413
_refine_ls_shift/su_max 0.001
_refine_ls_shift/su_mean 0.000
_refine_ls_structure_factor_coef Fsqd
_refine_ls_weighting_details 'calc w=1/[\s^2^(Fo^2^)+(0.0432P)^2^+0.4541P] where P=(Fo^2^+2Fc^2^)/3'
_refine_ls_weighting_scheme calc
_refine_ls_wR_factor_gt 0.0925
_refine_ls_wR_factor_ref 0.1109
_reflns_number_gt 2570
_reflns_number_total 3478
_reflns_threshold_expression I>2\s(I)
_cod_data_source_file hg5293.cif
_cod_data_source_block I
_cod_original_cell_volume 1514.17(17)
_cod_original_sg_symbol_H-M 'P 21/c'
_cod_database_code 2237499
_cod_database_fobs_code 2237499

loop_
_symmetry_equiv_pos_as_xyz
'x, y, z'
'-x, y+1/2, -z+1/2'
'-x, -y, -z'
'x, -y-1/2, z-1/2'

loop_
_atom_site_type_symbol
_atom_site_label
_atom_site_fract_x
_atom_site_fract_y
_atom_site_fract_z
_atom_site_U_iso_or_equiv
_atom_site_adp_type
_atom_site_calc_flag
_atom_site_refinement_flags
_atom_site_occupancy
_atom_site_symmetry_multiplicity
Cl Cl1 0.54931(5) 0.65490(7) 0.48095(8) 0.0811(3) Uani d . 1 1
S S1 -0.01110(4) 1.16708(5) -0.15948(5) 0.04527(17) Uani d . 1 1
F F1 0.27125(11) 1.14248(13) -0.60633(13) 0.0658(4) Uani d . 1 1
N N1 0.20984(11) 1.00001(15) 0.08010(15) 0.0379(4) Uani d . 1 1
N N2 0.13525(11) 1.03202(14) -0.03592(15) 0.0368(4) Uani d . 1 1
N N3 0.10065(13) 1.17944(16) 0.10514(17) 0.0463(4) Uani d . 1 1
H H31 0.1483 1.1542 0.1741 0.056 Uiso calc R 1 1
H H32 0.0669 1.2407 0.1207 0.056 Uiso calc R 1 1
C C1 0.31834(13) 0.83907(18) 0.1544(2) 0.0381(4) Uani d . 1 1
C C2 0.37595(15) 0.9020(2) 0.2678(2) 0.0498(5) Uani d . 1 1
H H2 0.3661 0.9829 0.2772 0.060 Uiso calc R 1 1
C C3 0.44754(16) 0.8454(2) 0.3665(2) 0.0559(6) Uani d . 1 1
H H3 0.4860 0.8879 0.4419 0.067 Uiso calc R 1 1
C C4 0.46163(14) 0.7261(2) 0.3529(2) 0.0505(6) Uani d . 1 1
C C5 0.40755(15) 0.6624(2) 0.2408(3) 0.0533(6) Uani d . 1 1
H H5 0.4187 0.5819 0.2314 0.064 Uiso calc R 1 1
C C6 0.33602(14) 0.7194(2) 0.1414(2) 0.0476(5) Uani d . 1 1
H H6 0.2993 0.6766 0.0647 0.057 Uiso calc R 1 1
C C7 0.23925(13) 0.89711(18) 0.05223(19) 0.0366(4) Uani d . 1 1
C C8 0.18302(14) 0.84371(17) -0.08689(19) 0.0394(4) Uani d . 1 1
H H8A 0.1424 0.7802 -0.0687 0.047 Uiso calc R 1 1
H H8B 0.2242 0.8136 -0.1452 0.047 Uiso calc R 1 1
C C9 0.12464(13) 0.95057(17) -0.15998(18) 0.0365(4) Uani d . 1 1
H H9 0.0581 0.9282 -0.1966 0.044 Uiso calc R 1 1
C C10 0.16342(12) 1.00448(17) -0.27969(17) 0.0330(4) Uani d . 1 1
C C11 0.23938(13) 1.08168(18) -0.24895(19) 0.0403(5) Uani d . 1 1
H H11 0.2656 1.1032 -0.1534 0.048 Uiso calc R 1 1
C C12 0.27723(14) 1.12774(19) -0.3580(2) 0.0442(5) Uani d . 1 1
H H12 0.3288 1.1791 -0.3370 0.053 Uiso calc R 1 1
C C13 0.23618(15) 1.09503(19) -0.4978(2) 0.0430(5) Uani d . 1 1
C C14 0.16111(15) 1.01890(19) -0.53370(19) 0.0463(5) Uani d . 1 1
H H14 0.1350 0.9983 -0.6296 0.056 Uiso calc R 1 1
C C15 0.12497(14) 0.97331(18) -0.42252(19) 0.0400(4) Uani d . 1 1
H H15 0.0741 0.9210 -0.4442 0.048 Uiso calc R 1 1
C C16 0.07946(13) 1.12480(17) -0.02300(19) 0.0352(4) Uani d . 1 1

loop_
_atom_site_aniso_label
_atom_site_aniso_U_11
_atom_site_aniso_U_22
_atom_site_aniso_U_33
_atom_site_aniso_U_12
_atom_site_aniso_U_13
_atom_site_aniso_U_23
Cl1 0.0556(4) 0.0764(5) 0.0967(5) 0.0061(3) -0.0106(3) 0.0318(4)
S1 0.0410(3) 0.0485(4) 0.0446(3) 0.0047(2) 0.0067(2) 0.0045(2)
F1 0.0922(10) 0.0679(10) 0.0444(7) -0.0139(8) 0.0304(7) 0.0066(6)
N1 0.0384(8) 0.0440(10) 0.0306(7) 0.0025(7) 0.0068(6) 0.0007(7)
N2 0.0406(8) 0.0402(10) 0.0295(7) 0.0046(7) 0.0080(6) -0.0024(6)
N3 0.0537(10) 0.0438(10) 0.0409(9) 0.0073(8) 0.0106(7) -0.0069(7)
C1 0.0368(10) 0.0409(12) 0.0380(9) 0.0007(8) 0.0116(7) 0.0033(8)
C2 0.0544(13) 0.0427(13) 0.0485(12) 0.0034(10) 0.0045(9) -0.0004(9)
C3 0.0520(13) 0.0587(16) 0.0488(12) -0.0014(11) -0.0041(10) 0.0004(10)
C4 0.0349(10) 0.0542(15) 0.0606(13) 0.0006(10) 0.0078(9) 0.0182(11)
C5 0.0412(11) 0.0397(13) 0.0768(15) 0.0024(10) 0.0094(10) 0.0066(11)
C6 0.0400(11) 0.0449(13) 0.0565(12) -0.0026(9) 0.0091(9) -0.0029(10)
C7 0.0360(10) 0.0397(12) 0.0361(9) -0.0015(8) 0.0129(7) 0.0007(8)
C8 0.0462(11) 0.0372(11) 0.0355(9) -0.0004(9) 0.0111(8) -0.0002(8)
C9 0.0364(9) 0.0401(11) 0.0324(9) -0.0022(8) 0.0074(7) -0.0048(8)
C10 0.0329(9) 0.0343(10) 0.0307(8) 0.0027(8) 0.0056(7) -0.0015(7)
C11 0.0412(10) 0.0458(12) 0.0313(9) -0.0044(9) 0.0033(7) -0.0028(8)
C12 0.0431(11) 0.0462(13) 0.0437(11) -0.0074(9) 0.0114(8) -0.0010(9)
C13 0.0575(12) 0.0397(12) 0.0354(10) 0.0030(10) 0.0181(9) 0.0038(8)
C14 0.0605(13) 0.0466(13) 0.0289(9) -0.0014(10) 0.0053(8) -0.0020(8)
C15 0.0440(11) 0.0380(11) 0.0350(9) -0.0046(9) 0.0037(8) -0.0030(8)
C16 0.0378(9) 0.0351(11) 0.0358(9) -0.0042(8) 0.0148(7) 0.0024(8)

loop_
_atom_type_symbol
_atom_type_description
_atom_type_scat_dispersion_real
_atom_type_scat_dispersion_imag
_atom_type_scat_source
C C 0.0033 0.0016 'International Tables Vol C Tables 4.2.6.8 and 6.1.1.4'
H H 0.0000 0.0000 'International Tables Vol C Tables 4.2.6.8 and 6.1.1.4'
N N 0.0061 0.0033 'International Tables Vol C Tables 4.2.6.8 and 6.1.1.4'
F F 0.0171 0.0103 'International Tables Vol C Tables 4.2.6.8 and 6.1.1.4'
S S 0.1246 0.1234 'International Tables Vol C Tables 4.2.6.8 and 6.1.1.4'
Cl Cl 0.1484 0.1585 'International Tables Vol C Tables 4.2.6.8 and 6.1.1.4'

loop_
_geom_angle_atom_site_label_1
_geom_angle_atom_site_label_2
_geom_angle_atom_site_label_3
_geom_angle
C7 N1 N2 107.67(15)
C16 N2 N1 119.92(15)
C16 N2 C9 127.35(15)
N1 N2 C9 112.63(14)
C16 N3 H31 120.0
C16 N3 H32 120.0
H31 N3 H32 120.0
C6 C1 C2 118.41(18)
C6 C1 C7 120.48(18)
C2 C1 C7 121.10(19)
C3 C2 C1 120.5(2)
C3 C2 H2 119.7
C1 C2 H2 119.7
C4 C3 C2 119.7(2)
C4 C3 H3 120.2
C2 C3 H3 120.2
C3 C4 C5 121.16(19)
C3 C4 Cl1 119.23(17)
C5 C4 Cl1 119.61(19)
C4 C5 C6 119.1(2)
C4 C5 H5 120.4
C6 C5 H5 120.4
C5 C6 C1 121.1(2)
C5 C6 H6 119.5
C1 C6 H6 119.5
N1 C7 C1 120.74(17)
N1 C7 C8 113.88(16)
C1 C7 C8 125.33(18)
C7 C8 C9 102.08(15)
C7 C8 H8A 111.4
C9 C8 H8A 111.4
C7 C8 H8B 111.4
C9 C8 H8B 111.4
H8A C8 H8B 109.2
N2 C9 C10 111.49(15)
N2 C9 C8 100.63(13)
C10 C9 C8 112.91(15)
N2 C9 H9 110.5
C10 C9 H9 110.5
C8 C9 H9 110.5
C11 C10 C15 118.82(17)
C11 C10 C9 121.08(15)
C15 C10 C9 120.06(17)
C10 C11 C12 121.19(17)
C10 C11 H11 119.4
C12 C11 H11 119.4
C13 C12 C11 117.83(19)
C13 C12 H12 121.1
C11 C12 H12 121.1
C14 C13 F1 118.55(17)
C14 C13 C12 123.16(18)
F1 C13 C12 118.28(19)
C13 C14 C15 117.89(17)
C13 C14 H14 121.1
C15 C14 H14 121.1
C10 C15 C14 121.10(18)
C10 C15 H15 119.4
C14 C15 H15 119.4
N3 C16 N2 115.42(16)
N3 C16 S1 122.79(16)
N2 C16 S1 121.78(14)

loop_
_geom_bond_atom_site_label_1
_geom_bond_atom_site_label_2
_geom_bond_distance
Cl1 C4 1.735(2)
S1 C16 1.6821(19)
F1 C13 1.365(2)
N1 C7 1.285(2)
N1 N2 1.397(2)
N2 C16 1.347(2)
N2 C9 1.474(2)
N3 C16 1.335(2)
N3 H31 0.8800
N3 H32 0.8800
C1 C6 1.384(3)
C1 C2 1.392(3)
C1 C7 1.470(3)
C2 C3 1.380(3)
C2 H2 0.9300
C3 C4 1.371(3)
C3 H3 0.9300
C4 C5 1.367(3)
C5 C6 1.385(3)
C5 H5 0.9300
C6 H6 0.9300
C7 C8 1.505(2)
C8 C9 1.540(3)
C8 H8A 0.9700
C8 H8B 0.9700
C9 C10 1.514(3)
C9 H9 0.9800
C10 C11 1.381(3)
C10 C15 1.386(2)
C11 C12 1.386(3)
C11 H11 0.9300
C12 C13 1.373(3)
C12 H12 0.9300
C13 C14 1.366(3)
C14 C15 1.388(3)
C14 H14 0.9300
C15 H15 0.9300

loop_
_geom_hbond_atom_site_label_D
_geom_hbond_atom_site_label_H
_geom_hbond_atom_site_label_A
_geom_hbond_site_symmetry_A
_geom_hbond_distance_DH
_geom_hbond_distance_HA
_geom_hbond_distance_DA
_geom_hbond_angle_DHA
N3 H31 N1 . 0.88 2.24 2.617(2) 106
N3 H31 F1 1_556 0.88 2.41 3.257(2) 163
N3 H32 S1 4_586 0.88 2.81 3.5203(19) 139
C4 Cl1 Cg1 4_565 1.735(2) 3.9240(12) 4.183(2) 86.17(7)

loop_
_geom_torsion_atom_site_label_1
_geom_torsion_atom_site_label_2
_geom_torsion_atom_site_label_3
_geom_torsion_atom_site_label_4
_geom_torsion
C7 N1 N2 C16 167.15(16)
C7 N1 N2 C9 -9.4(2)
C6 C1 C2 C3 -1.4(3)
C7 C1 C2 C3 177.32(19)
C1 C2 C3 C4 -0.3(3)
C2 C3 C4 C5 1.8(4)
C2 C3 C4 Cl1 -177.91(17)
C3 C4 C5 C6 -1.4(4)
Cl1 C4 C5 C6 178.23(17)
C4 C5 C6 C1 -0.3(3)
C2 C1 C6 C5 1.7(3)
C7 C1 C6 C5 -177.00(19)
N2 N1 C7 C1 179.67(16)
N2 N1 C7 C8 -2.9(2)
C6 C1 C7 N1 165.27(18)
C2 C1 C7 N1 -13.4(3)
C6 C1 C7 C8 -11.9(3)
C2 C1 C7 C8 169.41(19)
N1 C7 C8 C9 12.9(2)
C1 C7 C8 C9 -169.76(17)
C16 N2 C9 C10 80.3(2)
N1 N2 C9 C10 -103.38(17)
C16 N2 C9 C8 -159.69(18)
N1 N2 C9 C8 16.59(19)
C7 C8 C9 N2 -16.22(18)
C7 C8 C9 C10 102.72(17)
N2 C9 C10 C11 31.9(2)
C8 C9 C10 C11 -80.5(2)
N2 C9 C10 C15 -150.42(17)
C8 C9 C10 C15 97.1(2)
C15 C10 C11 C12 -0.1(3)
C9 C10 C11 C12 177.60(18)
C10 C11 C12 C13 0.6(3)
C11 C12 C13 C14 -0.7(3)
C11 C12 C13 F1 178.21(18)
F1 C13 C14 C15 -178.68(19)
C12 C13 C14 C15 0.2(3)
C11 C10 C15 C14 -0.4(3)
C9 C10 C15 C14 -178.12(18)
C13 C14 C15 C10 0.3(3)
N1 N2 C16 N3 -0.7(2)
C9 N2 C16 N3 175.38(17)
N1 N2 C16 S1 179.89(13)
C9 N2 C16 S1 -4.1(3)

loop_
_cod_related_entry_id
_cod_related_entry_database
_cod_related_entry_code
1 ChemSpider 24674279
